data_4504444
loop_
_publ_author_name
'Liu, Yu'
'Chen, Kun'
'Guo, Dong-Sheng'
'Li, Qiang'
'Song, Hai-Bin'

_publ_section_title
;
 Comparable Inclusion and Aggregation Structures
 ofp-Sulfonatothiacalix[4]arene andp-Sulfonatocalix[4]arene upon
 Complexation with Quinoline Guests
;
_journal_issue 12
_journal_name_full 'Crystal Growth &amp; Design'
_journal_page_first 2601
_journal_paper_doi 10.1021/cg070607s
_journal_volume 7
_journal_year 2007
_chemical_formula_sum 'C40 H54 N2.5 O25 S4'
_chemical_formula_weight 1098.10
_chemical_name_systematic
; 
 ? 
;
_space_group_IT_number 2
_symmetry_cell_setting triclinic
_symmetry_space_group_name_Hall '-P 1'
_symmetry_space_group_name_H-M 'P -1'
_atom_sites_solution_hydrogens geom
_atom_sites_solution_primary direct
_atom_sites_solution_secondary difmap
_audit_creation_method SHELXL-97
_cell_angle_alpha 69.059(2)
_cell_angle_beta 76.398(2)
_cell_angle_gamma 82.312(2)
_cell_formula_units_Z 2
_cell_length_a 12.3509(18)
_cell_length_b 13.869(2)
_cell_length_c 16.973(3)
_cell_measurement_reflns_used 4069
_cell_measurement_temperature 294(2)
_cell_measurement_theta_max 26.30
_cell_measurement_theta_min 2.35
_cell_volume 2635.2(7)
_computing_cell_refinement 'Bruker SMART'
_computing_data_collection 'Bruker SMART'
_computing_data_reduction 'Bruker SAINT'
_computing_molecular_graphics 'Bruker SHELXTL'
_computing_publication_material 'Bruker SHELXTL'
_computing_structure_refinement 'SHELXL-97 (Sheldrick, 1997)'
_computing_structure_solution 'SHELXS-97 (Sheldrick, 1990)'
_diffrn_ambient_temperature 294(2)
_diffrn_measured_fraction_theta_full 0.975
_diffrn_measured_fraction_theta_max 0.975
_diffrn_measurement_device_type 'CCD area detector'
_diffrn_measurement_method 'phi and omega scans'
_diffrn_radiation_monochromator graphite
_diffrn_radiation_source 'fine-focus sealed tube'
_diffrn_radiation_type MoK\a
_diffrn_radiation_wavelength 0.71073
_diffrn_reflns_av_R_equivalents 0.0281
_diffrn_reflns_av_sigmaI/netI 0.0711
_diffrn_reflns_limit_h_max 14
_diffrn_reflns_limit_h_min -14
_diffrn_reflns_limit_k_max 7
_diffrn_reflns_limit_k_min -16
_diffrn_reflns_limit_l_max 17
_diffrn_reflns_limit_l_min -20
_diffrn_reflns_number 12967
_diffrn_reflns_theta_full 25.01
_diffrn_reflns_theta_max 25.01
_diffrn_reflns_theta_min 1.57
_exptl_absorpt_coefficient_mu 0.264
_exptl_absorpt_correction_T_max 0.9490
_exptl_absorpt_correction_T_min 0.9249
_exptl_absorpt_correction_type multi-scan
_exptl_absorpt_process_details sadabs
_exptl_crystal_density_diffrn 1.384
_exptl_crystal_density_meas ?
_exptl_crystal_density_method 'not measured'
_exptl_crystal_F_000 1151
_exptl_crystal_size_max 0.30
_exptl_crystal_size_mid 0.24
_exptl_crystal_size_min 0.20
_refine_diff_density_max 0.909
_refine_diff_density_min -0.578
_refine_diff_density_rms 0.125
_refine_ls_extinction_method none
_refine_ls_goodness_of_fit_ref 1.050
_refine_ls_hydrogen_treatment mixed
_refine_ls_matrix_type full
_refine_ls_number_parameters 741
_refine_ls_number_reflns 9071
_refine_ls_number_restraints 170
_refine_ls_restrained_S_all 1.057
_refine_ls_R_factor_all 0.1506
_refine_ls_R_factor_gt 0.0913
_refine_ls_shift/su_max 0.005
_refine_ls_shift/su_mean 0.000
_refine_ls_structure_factor_coef Fsqd
_refine_ls_weighting_details 'calc w=1/[\s^2^(Fo^2^)+(0.1776P)^2^+3.6604P] where P=(Fo^2^+2Fc^2^)/3'
_refine_ls_weighting_scheme calc
_refine_ls_wR_factor_gt 0.2548
_refine_ls_wR_factor_ref 0.3142
_reflns_number_gt 5230
_reflns_number_total 9071
_reflns_threshold_expression >2sigma(I)
_cod_data_source_file cg070607s-file005.cif
_cod_data_source_block 060401c
_cod_depositor_comments
;
The following automatic conversions were performed:

'_symmetry_cell_setting' value 'Triclinic' changed to 'triclinic'
according to /home/saulius/struct/CIF-dictionaries/cif_core.dic
dictionary named 'cif_core.dic' version 2.4.1 from 2010-06-29.

Automatic conversion script
Id: cif_fix_values 1715 2011-07-08 13:25:40Z adriana 

The following automatic conversions were performed:

'_exptl_crystal_density_meas' value 'NONE' was changed to '?' - the
value is perceived as not measured.

Automatic conversion script
Id: cif_fix_values 3008 2015-01-20 13:52:24Z robertas 
;
_cod_original_cell_volume 2635.4(7)
_cod_original_sg_symbol_H-M P-1
_cod_original_formula_sum 'C40 H54 N2.50 O25 S4'
_cod_database_code 4504444

loop_
_symmetry_equiv_pos_as_xyz
'x, y, z'
'-x, -y, -z'

loop_
_atom_site_label
_atom_site_type_symbol
_atom_site_fract_x
_atom_site_fract_y
_atom_site_fract_z
_atom_site_U_iso_or_equiv
_atom_site_adp_type
_atom_site_occupancy
_atom_site_symmetry_multiplicity
_atom_site_calc_flag
_atom_site_refinement_flags
_atom_site_disorder_assembly
_atom_site_disorder_group
S1 S 0.43478(14) 0.65102(13) 0.28083(11) 0.0488(5) Uani 1 1 d . . .
S2 S 1.02301(18) 0.59557(18) 0.20620(13) 0.0669(6) Uani 1 1 d . . .
S3 S 1.23796(13) 1.04836(13) 0.26167(11) 0.0469(4) Uani 1 1 d . . .
S4 S 0.62521(16) 1.17752(14) 0.20312(13) 0.0578(5) Uani 1 1 d . . .
O1 O 0.6466(4) 0.6916(4) 0.5430(3) 0.0549(12) Uani 1 1 d . . .
H1 H 0.6421 0.7516 0.5419 0.082 Uiso 1 1 calc R . .
O2 O 0.5008(5) 0.7115(5) 0.2005(3) 0.0835(18) Uani 1 1 d . . .
O3 O 0.3219(4) 0.6910(4) 0.2941(4) 0.0694(15) Uani 1 1 d . . .
O4 O 0.4450(5) 0.5422(4) 0.2902(4) 0.0778(17) Uani 1 1 d . . .
O5 O 0.8661(4) 0.6081(4) 0.5584(3) 0.0590(13) Uani 1 1 d . A .
H5 H 0.8173 0.6543 0.5592 0.088 Uiso 1 1 calc R . .
O6 O 0.9715(9) 0.6877(9) 0.1507(6) 0.091(4) Uani 0.651(14) 1 d PU A 1
O7 O 0.9853(12) 0.5038(9) 0.2024(7) 0.102(4) Uani 0.651(14) 1 d PU A 1
O8 O 1.1426(8) 0.6011(11) 0.1863(7) 0.087(4) Uani 0.651(14) 1 d PU A 1
O6' O 0.9320(19) 0.590(2) 0.1732(15) 0.110(8) Uani 0.349(14) 1 d PU A 2
O7' O 1.0818(17) 0.4867(14) 0.2236(12) 0.086(7) Uani 0.349(14) 1 d PU A 2
O8' O 1.1085(19) 0.6655(18) 0.1655(13) 0.082(6) Uani 0.349(14) 1 d PU A 2
O9 O 0.8777(3) 0.8146(4) 0.5257(3) 0.0520(12) Uani 1 1 d . A .
H9 H 0.8884 0.7523 0.5350 0.078 Uiso 1 1 calc R . .
O10 O 1.2009(5) 1.1042(6) 0.1848(4) 0.095(2) Uani 1 1 d . . .
O11 O 1.3291(5) 0.9773(5) 0.2517(5) 0.115(3) Uani 1 1 d . . .
O12 O 1.2650(6) 1.1137(6) 0.3039(5) 0.113(3) Uani 1 1 d . . .
O13 O 0.6563(4) 0.8812(4) 0.5471(3) 0.0492(11) Uani 1 1 d . A .
H13 H 0.7064 0.8948 0.5651 0.074 Uiso 1 1 calc R . .
O14 O 0.7350(5) 1.2130(5) 0.1585(4) 0.0808(17) Uani 1 1 d . . .
O15 O 0.5515(5) 1.2605(4) 0.2244(4) 0.0831(17) Uani 1 1 d . . .
O16 O 0.5746(5) 1.1284(4) 0.1588(3) 0.0690(14) Uani 1 1 d . . .
C1 C 0.5152(4) 0.7607(5) 0.4486(4) 0.0378(13) Uani 1 1 d . A .
C2 C 0.4650(5) 0.7473(5) 0.3877(4) 0.0391(14) Uani 1 1 d . . .
H2 H 0.4113 0.7964 0.3649 0.047 Uiso 1 1 calc R . .
C3 C 0.4937(4) 0.6619(4) 0.3602(4) 0.0390(14) Uani 1 1 d . . .
C4 C 0.5737(5) 0.5887(5) 0.3948(4) 0.0428(15) Uani 1 1 d . . .
H4 H 0.5929 0.5314 0.3771 0.051 Uiso 1 1 calc R . .
C5 C 0.6264(5) 0.5993(5) 0.4560(4) 0.0415(14) Uani 1 1 d . . .
C6 C 0.5941(5) 0.6857(5) 0.4821(4) 0.0382(14) Uani 1 1 d . . .
C7 C 0.7183(5) 0.5224(5) 0.4894(4) 0.0475(16) Uani 1 1 d . . .
H7A H 0.7114 0.4574 0.4822 0.057 Uiso 1 1 calc R . .
H7B H 0.7109 0.5098 0.5503 0.057 Uiso 1 1 calc R . .
C8 C 0.8323(5) 0.5630(4) 0.4414(4) 0.0410(14) Uani 1 1 d . A .
C9 C 0.8734(5) 0.5601(5) 0.3586(4) 0.0439(15) Uani 1 1 d . . .
H9A H 0.8314 0.5317 0.3343 0.053 Uiso 1 1 calc R A .
C10 C 0.9755(5) 0.5985(5) 0.3116(4) 0.0455(15) Uani 1 1 d . A .
C11 C 1.0395(5) 0.6407(5) 0.3479(4) 0.0423(14) Uani 1 1 d . . .
H11 H 1.1083 0.6663 0.3166 0.051 Uiso 1 1 calc R A .
C12 C 1.0011(5) 0.6445(4) 0.4296(4) 0.0398(14) Uani 1 1 d . A .
C13 C 0.8990(5) 0.6049(4) 0.4764(4) 0.0400(14) Uani 1 1 d . . .
C14 C 1.0705(5) 0.6945(5) 0.4664(4) 0.0432(15) Uani 1 1 d . . .
H14A H 1.0481 0.6702 0.5287 0.052 Uiso 1 1 calc R A .
H14B H 1.1485 0.6734 0.4517 0.052 Uiso 1 1 calc R . .
C15 C 1.0569(5) 0.8121(5) 0.4324(4) 0.0378(13) Uani 1 1 d . A .
C16 C 1.1403(5) 0.8692(5) 0.3700(4) 0.0387(14) Uani 1 1 d . . .
H16 H 1.2057 0.8356 0.3504 0.046 Uiso 1 1 calc R A .
C17 C 1.1271(5) 0.9769(5) 0.3361(4) 0.0386(13) Uani 1 1 d . A .
C18 C 1.0292(5) 1.0281(5) 0.3635(4) 0.0407(14) Uani 1 1 d . . .
H18 H 1.0201 1.0996 0.3395 0.049 Uiso 1 1 calc R A .
C19 C 0.9448(5) 0.9726(5) 0.4267(4) 0.0376(13) Uani 1 1 d . A .
C20 C 0.9599(5) 0.8654(5) 0.4613(4) 0.0377(13) Uani 1 1 d . . .
C21 C 0.8367(5) 1.0270(5) 0.4577(4) 0.0434(15) Uani 1 1 d . . .
H21A H 0.8168 0.9980 0.5200 0.052 Uiso 1 1 calc R A .
H21B H 0.8491 1.0996 0.4425 0.052 Uiso 1 1 calc R . .
C22 C 0.7400(4) 1.0180(5) 0.4203(4) 0.0388(14) Uani 1 1 d . A .
C23 C 0.7300(5) 1.0860(5) 0.3385(4) 0.0424(15) Uani 1 1 d . . .
H23 H 0.7835 1.1344 0.3079 0.051 Uiso 1 1 calc R A .
C24 C 0.6417(5) 1.0828(5) 0.3022(4) 0.0420(14) Uani 1 1 d . A .
C25 C 0.5619(5) 1.0091(5) 0.3467(4) 0.0423(15) Uani 1 1 d . . .
H25 H 0.5029 1.0072 0.3219 0.051 Uiso 1 1 calc R A .
C26 C 0.5700(4) 0.9389(5) 0.4274(4) 0.0362(13) Uani 1 1 d . A .
C27 C 0.6575(5) 0.9465(5) 0.4641(4) 0.0395(14) Uani 1 1 d . . .
C28 C 0.4852(5) 0.8577(5) 0.4737(4) 0.0435(15) Uani 1 1 d . . .
H28A H 0.4129 0.8867 0.4608 0.052 Uiso 1 1 calc R A .
H28B H 0.4793 0.8387 0.5353 0.052 Uiso 1 1 calc R . .
N1 N 0.7276(4) 0.9197(4) 0.1793(3) 0.0475(13) Uani 1 1 d . . .
H1A H 0.6674 0.9263 0.1602 0.057 Uiso 1 1 calc R . .
N2 N 0.7058(6) 1.0648(6) 0.0153(4) 0.0700(18) Uani 1 1 d D . .
H2A H 0.650(5) 1.082(8) 0.050(5) 0.105 Uiso 1 1 d D . .
H2B H 0.719(8) 1.103(6) -0.0380(19) 0.105 Uiso 1 1 d D . .
C29 C 0.7343(6) 0.8484(5) 0.2550(4) 0.0525(17) Uani 1 1 d . . .
H29 H 0.6755 0.8055 0.2848 0.063 Uiso 1 1 calc R . .
C30 C 0.8278(6) 0.8367(6) 0.2907(5) 0.0568(18) Uani 1 1 d . . .
H30 H 0.8311 0.7877 0.3445 0.068 Uiso 1 1 calc R . .
C31 C 0.9134(6) 0.8975(6) 0.2459(5) 0.0570(18) Uani 1 1 d . . .
H31 H 0.9768 0.8893 0.2688 0.068 Uiso 1 1 calc R . .
C32 C 0.9092(5) 0.9734(5) 0.1650(4) 0.0473(15) Uani 1 1 d . . .
C33 C 0.9962(6) 1.0394(6) 0.1173(5) 0.0620(19) Uani 1 1 d . . .
H33 H 1.0602 1.0342 0.1388 0.074 Uiso 1 1 calc R . .
C34 C 0.9865(7) 1.1112(7) 0.0392(6) 0.070(2) Uani 1 1 d . . .
H34 H 1.0438 1.1555 0.0083 0.084 Uiso 1 1 calc R . .
C35 C 0.8907(7) 1.1194(6) 0.0046(5) 0.064(2) Uani 1 1 d . . .
H35 H 0.8863 1.1681 -0.0492 0.077 Uiso 1 1 calc R . .
C36 C 0.8052(6) 1.0568(5) 0.0491(4) 0.0496(16) Uani 1 1 d . . .
C37 C 0.8118(5) 0.9830(5) 0.1304(4) 0.0423(14) Uani 1 1 d . . .
N3 N 0.766(3) 0.410(3) 0.089(2) 0.091(9) Uani 0.25 1 d PU . .
N4 N 0.8744(13) 0.5822(12) -0.0331(10) 0.073(4) Uani 0.25 1 d PU . .
C38 C 0.9221(14) 0.6679(12) -0.0936(10) 0.066(4) Uani 0.50 1 d PU . .
C39 C 0.8744(13) 0.5822(12) -0.0331(10) 0.073(4) Uani 0.25 1 d PU . .
C40 C 0.9444(12) 0.4978(11) 0.0094(9) 0.055(3) Uani 0.50 1 d PU . .
C41 C 0.8944(14) 0.4021(13) 0.0754(10) 0.145(5) Uani 1 1 d U . .
C42 C 0.9618(19) 0.3239(16) 0.1140(14) 0.089(5) Uani 0.50 1 d PU . .
O17 O 0.5235(4) 0.9258(4) 0.1472(4) 0.0724(15) Uani 1 1 d . . .
O18 O 0.2789(6) 0.4442(6) 0.2767(5) 0.108(2) Uani 1 1 d . . .
O19 O 0.2966(6) 0.1158(6) 0.0114(4) 0.101(2) Uani 1 1 d . . .
O20 O 0.7676(7) 0.1597(7) 0.8405(4) 0.125(3) Uani 1 1 d . . .
O21 O 0.3464(8) 0.2924(7) 0.2282(9) 0.174(4) Uani 1 1 d . . .
O22 O 0.7524(9) 0.7118(11) 0.1259(7) 0.191(5) Uani 1 1 d . . .
O23 O 0.000(2) 0.3017(16) 0.3141(13) 0.146(7) Uani 0.50 1 d PU B 1
O24 O -0.088(3) 0.301(2) 0.3193(19) 0.096(8) Uani 0.25 1 d PU C 2
O25 O 0.6107(17) 0.3714(14) 0.3104(13) 0.146(6) Uani 0.50 1 d PU . .
O26 O 0.5029(14) 0.2113(16) 0.9893(12) 0.139(6) Uani 0.50 1 d PU . .
O27 O 0.7015(15) 0.3683(17) 0.9642(11) 0.149(6) Uani 0.50 1 d PU . .
O28 O 0.756(2) 0.3109(18) 0.4025(16) 0.181(8) Uani 0.50 1 d PU . .
O29 O 0.691(3) 0.524(3) 0.176(2) 0.132(11) Uani 0.25 1 d PU . .

loop_
_atom_site_aniso_label
_atom_site_aniso_U_11
_atom_site_aniso_U_22
_atom_site_aniso_U_33
_atom_site_aniso_U_23
_atom_site_aniso_U_13
_atom_site_aniso_U_12
S1 0.0482(10) 0.0441(9) 0.0546(10) -0.0189(8) -0.0086(8) -0.0010(7)
S2 0.0626(13) 0.0823(15) 0.0568(12) -0.0291(11) -0.0023(10) -0.0089(11)
S3 0.0362(9) 0.0499(9) 0.0531(10) -0.0180(8) -0.0040(7) -0.0049(7)
S4 0.0552(11) 0.0466(10) 0.0664(12) -0.0129(9) -0.0165(9) 0.0050(8)
O1 0.059(3) 0.051(3) 0.059(3) -0.018(2) -0.027(2) 0.008(2)
O2 0.106(5) 0.092(4) 0.051(3) -0.023(3) 0.002(3) -0.034(4)
O3 0.061(3) 0.078(4) 0.079(4) -0.037(3) -0.028(3) 0.016(3)
O4 0.090(4) 0.049(3) 0.115(5) -0.041(3) -0.046(4) 0.007(3)
O5 0.066(3) 0.051(3) 0.045(3) -0.005(2) -0.008(2) 0.010(2)
O6 0.102(7) 0.099(7) 0.057(5) -0.007(5) -0.018(4) -0.002(5)
O7 0.136(9) 0.093(7) 0.093(6) -0.052(6) -0.006(6) -0.032(6)
O8 0.063(5) 0.117(8) 0.073(6) -0.037(6) 0.004(4) 0.006(5)
O6' 0.102(11) 0.134(13) 0.107(11) -0.047(9) -0.041(8) 0.003(8)
O7' 0.095(10) 0.079(9) 0.087(9) -0.044(7) -0.014(7) 0.018(7)
O8' 0.089(10) 0.082(10) 0.070(9) -0.025(8) 0.003(7) -0.019(8)
O9 0.038(2) 0.053(3) 0.057(3) -0.019(2) 0.004(2) 0.002(2)
O10 0.071(4) 0.130(6) 0.061(3) 0.005(4) -0.017(3) -0.025(4)
O11 0.052(4) 0.090(5) 0.136(6) 0.007(4) 0.031(4) 0.005(3)
O12 0.123(6) 0.138(6) 0.101(5) -0.069(5) 0.024(4) -0.085(5)
O13 0.039(3) 0.064(3) 0.047(3) -0.023(2) -0.010(2) 0.000(2)
O14 0.066(4) 0.081(4) 0.075(4) -0.005(3) -0.005(3) -0.017(3)
O15 0.086(4) 0.050(3) 0.109(5) -0.025(3) -0.030(4) 0.025(3)
O16 0.073(3) 0.068(3) 0.068(3) -0.018(3) -0.025(3) -0.006(3)
C1 0.026(3) 0.042(3) 0.042(3) -0.015(3) -0.002(2) 0.002(2)
C2 0.025(3) 0.038(3) 0.046(3) -0.009(3) -0.005(3) 0.004(2)
C3 0.025(3) 0.035(3) 0.053(4) -0.014(3) -0.002(3) 0.000(2)
C4 0.032(3) 0.037(3) 0.055(4) -0.017(3) 0.003(3) -0.003(3)
C5 0.029(3) 0.035(3) 0.050(4) -0.004(3) -0.003(3) -0.002(2)
C6 0.029(3) 0.037(3) 0.041(3) -0.007(3) -0.003(3) -0.001(2)
C7 0.034(3) 0.034(3) 0.062(4) -0.005(3) -0.005(3) 0.001(3)
C8 0.028(3) 0.026(3) 0.054(4) -0.001(3) -0.006(3) 0.007(2)
C9 0.036(3) 0.032(3) 0.059(4) -0.010(3) -0.013(3) 0.006(3)
C10 0.038(3) 0.041(3) 0.052(4) -0.014(3) -0.007(3) 0.007(3)
C11 0.033(3) 0.039(3) 0.050(4) -0.012(3) -0.003(3) 0.002(3)
C12 0.029(3) 0.027(3) 0.055(4) -0.004(3) -0.013(3) 0.010(2)
C13 0.035(3) 0.028(3) 0.045(3) -0.001(3) -0.010(3) 0.008(2)
C14 0.030(3) 0.041(3) 0.055(4) -0.012(3) -0.016(3) 0.010(3)
C15 0.029(3) 0.041(3) 0.045(3) -0.014(3) -0.015(3) 0.004(3)
C16 0.025(3) 0.051(4) 0.045(3) -0.024(3) -0.008(3) 0.006(3)
C17 0.032(3) 0.043(3) 0.043(3) -0.016(3) -0.010(3) 0.001(3)
C18 0.039(3) 0.037(3) 0.049(4) -0.018(3) -0.011(3) 0.002(3)
C19 0.036(3) 0.041(3) 0.040(3) -0.020(3) -0.010(3) 0.006(3)
C20 0.029(3) 0.046(3) 0.039(3) -0.015(3) -0.005(2) -0.001(3)
C21 0.036(3) 0.046(4) 0.056(4) -0.029(3) -0.009(3) 0.003(3)
C22 0.026(3) 0.049(4) 0.048(4) -0.030(3) -0.004(3) 0.008(3)
C23 0.030(3) 0.042(3) 0.058(4) -0.026(3) -0.004(3) 0.003(3)
C24 0.034(3) 0.042(3) 0.052(4) -0.022(3) -0.008(3) 0.005(3)
C25 0.029(3) 0.046(4) 0.058(4) -0.028(3) -0.009(3) 0.008(3)
C26 0.023(3) 0.042(3) 0.046(3) -0.024(3) -0.002(2) 0.007(2)
C27 0.030(3) 0.044(3) 0.047(4) -0.025(3) -0.005(3) 0.012(3)
C28 0.025(3) 0.049(4) 0.058(4) -0.026(3) -0.002(3) 0.007(3)
N1 0.038(3) 0.051(3) 0.046(3) -0.011(3) -0.006(2) 0.002(2)
N2 0.060(4) 0.086(5) 0.051(4) -0.002(4) -0.024(3) 0.002(4)
C29 0.052(4) 0.047(4) 0.047(4) -0.010(3) 0.000(3) 0.004(3)
C30 0.064(5) 0.050(4) 0.047(4) -0.009(3) -0.017(4) 0.018(4)
C31 0.056(4) 0.060(4) 0.059(4) -0.025(4) -0.019(4) 0.013(4)
C32 0.042(4) 0.050(4) 0.051(4) -0.020(3) -0.008(3) 0.001(3)
C33 0.043(4) 0.072(5) 0.074(5) -0.025(5) -0.015(4) -0.005(4)
C34 0.054(5) 0.069(5) 0.076(6) -0.014(5) 0.000(4) -0.020(4)
C35 0.067(5) 0.063(5) 0.048(4) -0.006(4) -0.003(4) -0.010(4)
C36 0.046(4) 0.054(4) 0.042(4) -0.006(3) -0.009(3) -0.006(3)
C37 0.036(3) 0.044(3) 0.042(3) -0.012(3) -0.002(3) 0.001(3)
N3 0.087(12) 0.086(12) 0.095(12) -0.026(9) -0.012(9) -0.007(9)
N4 0.079(6) 0.075(6) 0.075(6) -0.034(5) -0.016(5) -0.003(5)
C38 0.083(8) 0.060(7) 0.064(7) -0.030(6) -0.017(6) 0.002(6)
C39 0.079(6) 0.075(6) 0.075(6) -0.034(5) -0.016(5) -0.003(5)
C40 0.072(7) 0.045(6) 0.058(6) -0.027(5) -0.015(6) -0.008(6)
C41 0.149(8) 0.152(8) 0.150(8) -0.060(7) -0.037(7) -0.023(7)
C42 0.102(9) 0.080(9) 0.096(9) -0.040(7) -0.025(7) -0.002(7)
O17 0.048(3) 0.081(4) 0.086(4) -0.027(3) -0.006(3) -0.012(3)
O18 0.089(5) 0.102(5) 0.140(6) -0.036(5) -0.039(4) -0.007(4)
O19 0.101(5) 0.107(5) 0.095(5) -0.037(4) -0.007(4) -0.020(4)
O20 0.129(6) 0.151(7) 0.058(4) 0.000(4) -0.026(4) 0.034(5)
O21 0.125(7) 0.107(6) 0.287(14) -0.075(8) -0.020(8) -0.012(6)
O22 0.131(8) 0.230(13) 0.171(9) -0.015(9) -0.052(7) 0.018(8)
O23 0.175(11) 0.132(10) 0.133(10) -0.054(8) -0.025(8) 0.000(8)
O24 0.115(12) 0.081(11) 0.098(11) -0.036(9) -0.018(9) -0.011(9)
O25 0.168(10) 0.125(9) 0.165(10) -0.082(8) -0.037(8) 0.019(8)
O26 0.112(9) 0.173(10) 0.150(9) -0.063(8) -0.054(7) -0.002(7)
O27 0.126(9) 0.192(11) 0.117(9) -0.053(8) 0.003(7) -0.012(8)
O28 0.187(12) 0.168(11) 0.203(12) -0.068(9) -0.045(9) -0.032(9)
O29 0.140(14) 0.132(14) 0.122(13) -0.060(10) -0.006(9) 0.009(9)

loop_
_atom_type_symbol
_atom_type_description
_atom_type_scat_dispersion_real
_atom_type_scat_dispersion_imag
_atom_type_scat_source
C C 0.0033 0.0016 'International Tables Vol C Tables 4.2.6.8 and 6.1.1.4'
H H 0.0000 0.0000 'International Tables Vol C Tables 4.2.6.8 and 6.1.1.4'
N N 0.0061 0.0033 'International Tables Vol C Tables 4.2.6.8 and 6.1.1.4'
O O 0.0106 0.0060 'International Tables Vol C Tables 4.2.6.8 and 6.1.1.4'
S S 0.1246 0.1234 'International Tables Vol C Tables 4.2.6.8 and 6.1.1.4'

loop_
_geom_angle_atom_site_label_1
_geom_angle_atom_site_label_2
_geom_angle_atom_site_label_3
_geom_angle
_geom_angle_site_symmetry_1
_geom_angle_site_symmetry_3
O3 S1 O2 112.5(4) . .
O3 S1 O4 113.4(3) . .
O2 S1 O4 111.3(4) . .
O3 S1 C3 107.1(3) . .
O2 S1 C3 105.4(3) . .
O4 S1 C3 106.5(3) . .
O6' S2 O8' 126.3(15) . .
O6' S2 O7 53.8(11) . .
O8' S2 O7 140.8(9) . .
O6' S2 O8 143.8(10) . .
O8' S2 O8 37.6(8) . .
O7 S2 O8 114.3(8) . .
O6' S2 O6 58.2(11) . .
O8' S2 O6 74.7(11) . .
O7 S2 O6 110.3(7) . .
O8 S2 O6 110.4(7) . .
O6' S2 O7' 104.4(14) . .
O8' S2 O7' 105.7(12) . .
O7 S2 O7' 51.2(8) . .
O8 S2 O7' 68.9(9) . .
O6 S2 O7' 151.5(8) . .
O6' S2 C10 108.9(10) . .
O8' S2 C10 107.3(8) . .
O7 S2 C10 108.3(5) . .
O8 S2 C10 107.3(5) . .
O6 S2 C10 105.8(4) . .
O7' S2 C10 101.3(7) . .
O10 S3 O11 113.6(4) . .
O10 S3 O12 113.4(5) . .
O11 S3 O12 109.3(5) . .
O10 S3 C17 108.2(3) . .
O11 S3 C17 107.4(3) . .
O12 S3 C17 104.4(3) . .
O14 S4 O16 113.9(4) . .
O14 S4 O15 111.2(4) . .
O16 S4 O15 111.7(4) . .
O14 S4 C24 106.4(3) . .
O16 S4 C24 106.9(3) . .
O15 S4 C24 106.2(3) . .
C6 O1 H1 109.5 . .
C13 O5 H5 109.5 . .
C20 O9 H9 109.5 . .
C27 O13 H13 109.5 . .
C6 C1 C2 117.9(5) . .
C6 C1 C28 122.2(5) . .
C2 C1 C28 119.8(5) . .
C3 C2 C1 121.6(5) . .
C3 C2 H2 119.2 . .
C1 C2 H2 119.2 . .
C4 C3 C2 118.8(6) . .
C4 C3 S1 120.9(4) . .
C2 C3 S1 120.3(5) . .
C3 C4 C5 121.5(6) . .
C3 C4 H4 119.3 . .
C5 C4 H4 119.3 . .
C6 C5 C4 117.6(6) . .
C6 C5 C7 121.3(6) . .
C4 C5 C7 121.1(6) . .
O1 C6 C1 122.1(5) . .
O1 C6 C5 115.4(5) . .
C1 C6 C5 122.6(6) . .
C5 C7 C8 110.8(5) . .
C5 C7 H7A 109.5 . .
C8 C7 H7A 109.5 . .
C5 C7 H7B 109.5 . .
C8 C7 H7B 109.5 . .
H7A C7 H7B 108.1 . .
C9 C8 C13 117.6(6) . .
C9 C8 C7 119.3(6) . .
C13 C8 C7 123.0(6) . .
C10 C9 C8 121.4(6) . .
C10 C9 H9A 119.3 . .
C8 C9 H9A 119.3 . .
C9 C10 C11 119.6(6) . .
C9 C10 S2 119.9(5) . .
C11 C10 S2 120.5(5) . .
C12 C11 C10 120.3(6) . .
C12 C11 H11 119.8 . .
C10 C11 H11 119.8 . .
C11 C12 C13 119.5(6) . .
C11 C12 C14 119.3(6) . .
C13 C12 C14 121.2(6) . .
O5 C13 C12 117.1(6) . .
O5 C13 C8 121.4(6) . .
C12 C13 C8 121.5(6) . .
C15 C14 C12 112.2(5) . .
C15 C14 H14A 109.2 . .
C12 C14 H14A 109.2 . .
C15 C14 H14B 109.2 . .
C12 C14 H14B 109.2 . .
H14A C14 H14B 107.9 . .
C16 C15 C20 118.2(5) . .
C16 C15 C14 120.1(5) . .
C20 C15 C14 121.7(5) . .
C15 C16 C17 120.6(5) . .
C15 C16 H16 119.7 . .
C17 C16 H16 119.7 . .
C18 C17 C16 120.4(6) . .
C18 C17 S3 119.8(5) . .
C16 C17 S3 119.7(4) . .
C17 C18 C19 120.0(6) . .
C17 C18 H18 120.0 . .
C19 C18 H18 120.0 . .
C18 C19 C20 119.1(5) . .
C18 C19 C21 120.9(5) . .
C20 C19 C21 120.0(5) . .
O9 C20 C19 117.2(5) . .
O9 C20 C15 121.1(5) . .
C19 C20 C15 121.7(5) . .
C22 C21 C19 113.7(5) . .
C22 C21 H21A 108.8 . .
C19 C21 H21A 108.8 . .
C22 C21 H21B 108.8 . .
C19 C21 H21B 108.8 . .
H21A C21 H21B 107.7 . .
C23 C22 C27 117.5(5) . .
C23 C22 C21 118.7(6) . .
C27 C22 C21 123.7(6) . .
C24 C23 C22 121.1(6) . .
C24 C23 H23 119.5 . .
C22 C23 H23 119.5 . .
C23 C24 C25 120.2(6) . .
C23 C24 S4 119.6(5) . .
C25 C24 S4 120.1(5) . .
C26 C25 C24 120.5(6) . .
C26 C25 H25 119.7 . .
C24 C25 H25 119.7 . .
C25 C26 C27 118.2(6) . .
C25 C26 C28 120.1(5) . .
C27 C26 C28 121.8(6) . .
O13 C27 C22 121.6(5) . .
O13 C27 C26 115.9(5) . .
C22 C27 C26 122.5(6) . .
C26 C28 C1 112.7(4) . .
C26 C28 H28A 109.0 . .
C1 C28 H28A 109.0 . .
C26 C28 H28B 109.0 . .
C1 C28 H28B 109.0 . .
H28A C28 H28B 107.8 . .
C29 N1 C37 122.9(6) . .
C29 N1 H1A 118.5 . .
C37 N1 H1A 118.5 . .
C36 N2 H2A 108(7) . .
C36 N2 H2B 108(7) . .
H2A N2 H2B 119(10) . .
N1 C29 C30 121.1(7) . .
N1 C29 H29 119.4 . .
C30 C29 H29 119.4 . .
C31 C30 C29 118.8(7) . .
C31 C30 H30 120.6 . .
C29 C30 H30 120.6 . .
C30 C31 C32 121.4(7) . .
C30 C31 H31 119.3 . .
C32 C31 H31 119.3 . .
C33 C32 C31 122.9(7) . .
C33 C32 C37 119.0(6) . .
C31 C32 C37 118.1(6) . .
C34 C33 C32 119.8(7) . .
C34 C33 H33 120.1 . .
C32 C33 H33 120.1 . .
C33 C34 C35 121.1(7) . .
C33 C34 H34 119.5 . .
C35 C34 H34 119.5 . .
C36 C35 C34 120.6(7) . .
C36 C35 H35 119.7 . .
C34 C35 H35 119.7 . .
C35 C36 C37 119.7(6) . .
C35 C36 N2 121.5(6) . .
C37 C36 N2 118.8(6) . .
N1 C37 C36 122.6(6) . .
N1 C37 C32 117.5(6) . .
C36 C37 C32 119.8(6) . .
C38 N4 C40 119.3(14) . .
N4 C38 C42 121.2(17) . 2_765
C40 C40 N4 121.1(18) 2_765 .
C40 C40 C41 118.4(18) 2_765 .
N4 C40 C41 120.4(13) . .
C42 C41 C40 119.2(16) . .
C42 C41 N3 129(2) . .
C40 C41 N3 111.8(18) . .
C41 C42 C38 120.7(19) . 2_765

loop_
_geom_bond_atom_site_label_1
_geom_bond_atom_site_label_2
_geom_bond_distance
_geom_bond_site_symmetry_2
S1 O3 1.427(5) .
S1 O2 1.439(6) .
S1 O4 1.452(5) .
S1 C3 1.733(6) .
S2 O6' 1.39(2) .
S2 O8' 1.409(19) .
S2 O7 1.439(10) .
S2 O8 1.441(10) .
S2 O6 1.459(10) .
S2 O7' 1.544(17) .
S2 C10 1.760(7) .
S3 O10 1.406(6) .
S3 O11 1.414(6) .
S3 O12 1.450(6) .
S3 C17 1.763(6) .
S4 O14 1.443(6) .
S4 O16 1.456(5) .
S4 O15 1.464(5) .
S4 C24 1.763(7) .
O1 C6 1.373(7) .
O1 H1 0.8200 .
O5 C13 1.370(8) .
O5 H5 0.8200 .
O9 C20 1.357(7) .
O9 H9 0.8200 .
O13 C27 1.373(8) .
O13 H13 0.8200 .
C1 C6 1.386(8) .
C1 C2 1.399(8) .
C1 C28 1.526(8) .
C2 C3 1.397(8) .
C2 H2 0.9300 .
C3 C4 1.389(8) .
C4 C5 1.405(9) .
C4 H4 0.9300 .
C5 C6 1.401(8) .
C5 C7 1.514(8) .
C7 C8 1.519(8) .
C7 H7A 0.9700 .
C7 H7B 0.9700 .
C8 C9 1.390(9) .
C8 C13 1.406(9) .
C9 C10 1.383(9) .
C9 H9A 0.9300 .
C10 C11 1.400(9) .
C11 C12 1.373(9) .
C11 H11 0.9300 .
C12 C13 1.387(8) .
C12 C14 1.525(8) .
C14 C15 1.523(8) .
C14 H14A 0.9700 .
C14 H14B 0.9700 .
C15 C16 1.385(8) .
C15 C20 1.403(8) .
C16 C17 1.397(8) .
C16 H16 0.9300 .
C17 C18 1.387(8) .
C18 C19 1.389(8) .
C18 H18 0.9300 .
C19 C20 1.393(8) .
C19 C21 1.520(8) .
C21 C22 1.517(8) .
C21 H21A 0.9700 .
C21 H21B 0.9700 .
C22 C23 1.394(9) .
C22 C27 1.400(9) .
C23 C24 1.386(9) .
C23 H23 0.9300 .
C24 C25 1.398(9) .
C25 C26 1.385(9) .
C25 H25 0.9300 .
C26 C27 1.402(8) .
C26 C28 1.509(8) .
C28 H28A 0.9700 .
C28 H28B 0.9700 .
N1 C29 1.325(8) .
N1 C37 1.364(8) .
N1 H1A 0.8600 .
N2 C36 1.448(9) .
N2 H2A 0.861(10) .
N2 H2B 0.856(10) .
C29 C30 1.391(10) .
C29 H29 0.9300 .
C30 C31 1.345(10) .
C30 H30 0.9300 .
C31 C32 1.407(10) .
C31 H31 0.9300 .
C32 C33 1.405(10) .
C32 C37 1.430(9) .
C33 C34 1.364(11) .
C33 H33 0.9300 .
C34 C35 1.415(11) .
C34 H34 0.9300 .
C35 C36 1.357(10) .
C35 H35 0.9300 .
C36 C37 1.407(9) .
N3 C41 1.55(3) .
N4 C38 1.36(2) .
N4 C40 1.43(2) .
C38 C42 1.40(3) 2_765
C40 C40 1.34(3) 2_765
C40 C41 1.49(2) .
C41 C42 1.34(2) .
C42 C38 1.40(3) 2_765

loop_
_geom_torsion_atom_site_label_1
_geom_torsion_atom_site_label_2
_geom_torsion_atom_site_label_3
_geom_torsion_atom_site_label_4
_geom_torsion
_geom_torsion_site_symmetry_1
_geom_torsion_site_symmetry_4
C6 C1 C2 C3 -0.7(8) . .
C28 C1 C2 C3 177.2(5) . .
C1 C2 C3 C4 0.3(8) . .
C1 C2 C3 S1 -176.9(4) . .
O3 S1 C3 C4 146.3(5) . .
O2 S1 C3 C4 -93.7(6) . .
O4 S1 C3 C4 24.7(6) . .
O3 S1 C3 C2 -36.7(6) . .
O2 S1 C3 C2 83.4(5) . .
O4 S1 C3 C2 -158.3(5) . .
C2 C3 C4 C5 -0.4(9) . .
S1 C3 C4 C5 176.7(4) . .
C3 C4 C5 C6 1.0(8) . .
C3 C4 C5 C7 -176.3(5) . .
C2 C1 C6 O1 -179.1(5) . .
C28 C1 C6 O1 3.1(9) . .
C2 C1 C6 C5 1.3(8) . .
C28 C1 C6 C5 -176.5(5) . .
C4 C5 C6 O1 178.9(5) . .
C7 C5 C6 O1 -3.8(8) . .
C4 C5 C6 C1 -1.4(8) . .
C7 C5 C6 C1 175.9(5) . .
C6 C5 C7 C8 -79.7(7) . .
C4 C5 C7 C8 97.5(7) . .
C5 C7 C8 C9 -76.5(7) . .
C5 C7 C8 C13 102.9(7) . .
C13 C8 C9 C10 -1.1(8) . .
C7 C8 C9 C10 178.4(5) . .
C8 C9 C10 C11 0.4(9) . .
C8 C9 C10 S2 -178.7(5) . .
O6' S2 C10 C9 22.8(14) . .
O8' S2 C10 C9 162.5(12) . .
O7 S2 C10 C9 -34.3(9) . .
O8 S2 C10 C9 -158.1(8) . .
O6 S2 C10 C9 84.0(7) . .
O7' S2 C10 C9 -86.9(10) . .
O6' S2 C10 C11 -156.4(13) . .
O8' S2 C10 C11 -16.7(13) . .
O7 S2 C10 C11 146.6(8) . .
O8 S2 C10 C11 22.7(8) . .
O6 S2 C10 C11 -95.2(7) . .
O7' S2 C10 C11 93.9(10) . .
C9 C10 C11 C12 -0.3(9) . .
S2 C10 C11 C12 178.9(5) . .
C10 C11 C12 C13 0.8(9) . .
C10 C11 C12 C14 -177.7(5) . .
C11 C12 C13 O5 178.3(5) . .
C14 C12 C13 O5 -3.2(8) . .
C11 C12 C13 C8 -1.5(8) . .
C14 C12 C13 C8 177.0(5) . .
C9 C8 C13 O5 -178.2(5) . .
C7 C8 C13 O5 2.4(8) . .
C9 C8 C13 C12 1.6(8) . .
C7 C8 C13 C12 -177.8(5) . .
C11 C12 C14 C15 79.1(7) . .
C13 C12 C14 C15 -99.4(6) . .
C12 C14 C15 C16 -103.9(6) . .
C12 C14 C15 C20 74.6(7) . .
C20 C15 C16 C17 -0.8(8) . .
C14 C15 C16 C17 177.7(5) . .
C15 C16 C17 C18 -1.2(9) . .
C15 C16 C17 S3 176.0(4) . .
O10 S3 C17 C18 -62.2(6) . .
O11 S3 C17 C18 174.8(6) . .
O12 S3 C17 C18 58.9(6) . .
O10 S3 C17 C16 120.6(6) . .
O11 S3 C17 C16 -2.4(6) . .
O12 S3 C17 C16 -118.3(6) . .
C16 C17 C18 C19 1.9(9) . .
S3 C17 C18 C19 -175.3(4) . .
C17 C18 C19 C20 -0.5(9) . .
C17 C18 C19 C21 -179.9(5) . .
C18 C19 C20 O9 177.0(5) . .
C21 C19 C20 O9 -3.6(8) . .
C18 C19 C20 C15 -1.6(9) . .
C21 C19 C20 C15 177.9(5) . .
C16 C15 C20 O9 -176.3(5) . .
C14 C15 C20 O9 5.2(9) . .
C16 C15 C20 C19 2.2(9) . .
C14 C15 C20 C19 -176.3(5) . .
C18 C19 C21 C22 102.1(7) . .
C20 C19 C21 C22 -77.4(7) . .
C19 C21 C22 C23 -82.6(7) . .
C19 C21 C22 C27 99.2(7) . .
C27 C22 C23 C24 -0.1(8) . .
C21 C22 C23 C24 -178.4(5) . .
C22 C23 C24 C25 -1.4(8) . .
C22 C23 C24 S4 174.3(4) . .
O14 S4 C24 C23 26.6(6) . .
O16 S4 C24 C23 148.7(5) . .
O15 S4 C24 C23 -91.9(5) . .
O14 S4 C24 C25 -157.7(5) . .
O16 S4 C24 C25 -35.6(6) . .
O15 S4 C24 C25 83.7(5) . .
C23 C24 C25 C26 0.1(8) . .
S4 C24 C25 C26 -175.5(4) . .
C24 C25 C26 C27 2.4(8) . .
C24 C25 C26 C28 -178.2(5) . .
C23 C22 C27 O13 -175.5(5) . .
C21 C22 C27 O13 2.7(8) . .
C23 C22 C27 C26 2.7(8) . .
C21 C22 C27 C26 -179.0(5) . .
C25 C26 C27 O13 174.5(5) . .
C28 C26 C27 O13 -4.9(7) . .
C25 C26 C27 C22 -3.9(8) . .
C28 C26 C27 C22 176.7(5) . .
C25 C26 C28 C1 86.2(7) . .
C27 C26 C28 C1 -94.5(6) . .
C6 C1 C28 C26 78.9(7) . .
C2 C1 C28 C26 -98.9(6) . .
C37 N1 C29 C30 2.4(10) . .
N1 C29 C30 C31 -1.7(10) . .
C29 C30 C31 C32 1.2(10) . .
C30 C31 C32 C33 178.8(7) . .
C30 C31 C32 C37 -1.3(10) . .
C31 C32 C33 C34 180.0(7) . .
C37 C32 C33 C34 0.0(10) . .
C32 C33 C34 C35 -1.1(12) . .
C33 C34 C35 C36 1.1(12) . .
C34 C35 C36 C37 0.0(11) . .
C34 C35 C36 N2 179.2(7) . .
C29 N1 C37 C36 178.4(6) . .
C29 N1 C37 C32 -2.4(9) . .
C35 C36 C37 N1 178.2(6) . .
N2 C36 C37 N1 -1.0(10) . .
C35 C36 C37 C32 -1.0(10) . .
N2 C36 C37 C32 179.8(6) . .
C33 C32 C37 N1 -178.3(6) . .
C31 C32 C37 N1 1.8(9) . .
C33 C32 C37 C36 1.0(9) . .
C31 C32 C37 C36 -179.0(6) . .
C40 N4 C38 C42 -1(2) . 2_765
C38 N4 C40 C40 0(2) . 2_765
C38 N4 C40 C41 -179.3(13) . .
C40 C40 C41 C42 0(2) 2_765 .
N4 C40 C41 C42 179.7(15) . .
C40 C40 C41 N3 -179.9(19) 2_765 .
N4 C40 C41 N3 0(2) . .
C40 C41 C42 C38 1(3) . 2_765
N3 C41 C42 C38 -179(2) . 2_765
